data_7000029
loop_
_publ_author_name
'Steinke, Tobias'
'Gemel, Christian'
'Cokoja, Mirza'
'Winter, Manuela'
'Fischer, Roland A.'

_publ_section_title
;
 Novel RhCp*/GaCp* and RhCp*/InCp* cluster complexes.
;
_journal_issue 1
_journal_name_full 'Dalton transactions (Cambridge, England : 2003)'
_journal_page_first 55
_journal_page_last 62
_journal_paper_doi 10.1039/b408632e
_journal_year 2005
_chemical_formula_sum 'C30 H45 Cl3 Ga3 Rh'
_chemical_formula_weight 824.08
_chemical_name_systematic
;
?
;
_space_group_IT_number 14
_symmetry_cell_setting monoclinic
_symmetry_space_group_name_Hall '-P 2yn'
_symmetry_space_group_name_H-M 'P 1 21/n 1'
_atom_sites_solution_hydrogens geom
_atom_sites_solution_primary direct
_atom_sites_solution_secondary difmap
_audit_creation_method SHELXL-97
_cell_angle_alpha 90.00
_cell_angle_beta 94.40(3)
_cell_angle_gamma 90.00
_cell_formula_units_Z 4
_cell_length_a 11.652(2)
_cell_length_b 18.467(4)
_cell_length_c 15.991(3)
_cell_measurement_reflns_used 2944
_cell_measurement_temperature 293(2)
_cell_measurement_theta_max 29.0468
_cell_measurement_theta_min 2.5446
_cell_volume 3430.8(12)
_computing_cell_refinement
;
CrysAlis RED, Oxford Diffraction Ltd.,
Version 1.170.32 (release 06.06.2003 CrysAlis170 VC++)
(compiled Jun  6 2003,13:53:32)
;
_computing_data_collection
;
CrysAlis CCD, Oxford Diffraction Ltd.,
Version 1.170.32 (release 06.06.2003 CrysAlis170 VC++)
(compiled Jun  6 2003,13:53:32)
;
_computing_data_reduction
;
CrysAlis RED, Oxford Diffraction Ltd.,
Version 1.170.32 (release 06.06.2003 CrysAlis170 VC++)
(compiled Jun  6 2003,13:53:32)
;
_computing_molecular_graphics SHELXL-97
_computing_publication_material SHELXL-97
_computing_structure_refinement 'SHELXL-97 (Sheldrick, 1997)'
_computing_structure_solution 'SHELXS-97 (Sheldrick, 1990)'
_diffrn_ambient_temperature 213(2)
_diffrn_measured_fraction_theta_full 0.998
_diffrn_measured_fraction_theta_max 0.998
_diffrn_measurement_device_type 'Xcalibur2,Oxford Diffraction Ltd.'
_diffrn_measurement_method 'omega scans'
_diffrn_orient_matrix_UB_11 0.0577061007
_diffrn_orient_matrix_UB_12 -0.0125106677
_diffrn_orient_matrix_UB_13 0.0039304604
_diffrn_orient_matrix_UB_21 0.0196740495
_diffrn_orient_matrix_UB_22 0.0354783296
_diffrn_orient_matrix_UB_23 -0.0081243959
_diffrn_orient_matrix_UB_31 0.0032407821
_diffrn_orient_matrix_UB_32 0.0077634446
_diffrn_orient_matrix_UB_33 0.0435615600
_diffrn_radiation_monochromator graphite
_diffrn_radiation_source 'Enhance (Mo) X-ray Sourc'
_diffrn_radiation_type MoK\a
_diffrn_radiation_wavelength 0.71073
_diffrn_reflns_av_R_equivalents 0.0863
_diffrn_reflns_av_sigmaI/netI 0.1113
_diffrn_reflns_limit_h_max 13
_diffrn_reflns_limit_h_min -13
_diffrn_reflns_limit_k_max 22
_diffrn_reflns_limit_k_min -21
_diffrn_reflns_limit_l_max 19
_diffrn_reflns_limit_l_min -14
_diffrn_reflns_number 23283
_diffrn_reflns_theta_full 25.06
_diffrn_reflns_theta_max 25.06
_diffrn_reflns_theta_min 3.15
_exptl_absorpt_coefficient_mu 3.054
_exptl_absorpt_correction_type none
_exptl_crystal_colour red
_exptl_crystal_density_diffrn 1.595
_exptl_crystal_density_method 'not measured'
_exptl_crystal_description block
_exptl_crystal_F_000 1656
_exptl_crystal_size_max 0.22
_exptl_crystal_size_mid 0.13
_exptl_crystal_size_min 0.06
_refine_diff_density_max 0.584
_refine_diff_density_min -0.573
_refine_diff_density_rms 0.114
_refine_ls_extinction_method none
_refine_ls_goodness_of_fit_ref 0.921
_refine_ls_hydrogen_treatment mixed
_refine_ls_matrix_type full
_refine_ls_number_parameters 390
_refine_ls_number_reflns 6060
_refine_ls_number_restraints 120
_refine_ls_restrained_S_all 0.942
_refine_ls_R_factor_all 0.0845
_refine_ls_R_factor_gt 0.0453
_refine_ls_shift/su_max 0.155
_refine_ls_shift/su_mean 0.010
_refine_ls_structure_factor_coef Fsqd
_refine_ls_weighting_details 'calc w=1/[\s^2^(Fo^2^)+(0.0344P)^2^+0.0000P] where P=(Fo^2^+2Fc^2^)/3'
_refine_ls_weighting_scheme calc
_refine_ls_wR_factor_gt 0.0919
_refine_ls_wR_factor_ref 0.0999
_reflns_number_gt 3495
_reflns_number_total 6060
_reflns_threshold_expression >2sigma(I)
_cod_data_source_file b408632e.txt
_cod_data_source_block 2
_cod_original_sg_symbol_H-M P2(1)/n
_cod_database_code 7000029

loop_
_symmetry_equiv_pos_as_xyz
'x, y, z'
'-x+1/2, y+1/2, -z+1/2'
'-x, -y, -z'
'x-1/2, -y-1/2, z-1/2'

loop_
_atom_site_label
_atom_site_type_symbol
_atom_site_fract_x
_atom_site_fract_y
_atom_site_fract_z
_atom_site_U_iso_or_equiv
_atom_site_adp_type
_atom_site_occupancy
_atom_site_symmetry_multiplicity
_atom_site_calc_flag
_atom_site_refinement_flags
_atom_site_disorder_assembly
_atom_site_disorder_group
Rh1 Rh 0.53862(4) 0.19422(3) 0.81501(3) 0.02622(15) Uani 1 1 d . A .
Ga1 Ga 0.53373(7) 0.24253(4) 0.67435(5) 0.0433(2) Uani 1 1 d . . .
Ga2 Ga 0.62553(6) 0.09660(4) 0.75069(5) 0.0362(2) Uani 1 1 d . . .
Ga3 Ga 0.35075(6) 0.15655(4) 0.77313(5) 0.0389(2) Uani 1 1 d . . .
Cl1 Cl 0.46174(19) 0.17101(12) 0.56835(12) 0.0705(7) Uani 1 1 d . . .
Cl2 Cl 0.7082(2) 0.26942(14) 0.63283(14) 0.0857(8) Uani 1 1 d . . .
Cl3 Cl 0.4322(2) 0.34372(13) 0.65017(16) 0.1067(10) Uani 1 1 d . . .
C11 C 0.5181(6) 0.2174(4) 0.9504(4) 0.0397(18) Uani 1 1 d . . .
C12 C 0.5092(7) 0.2829(4) 0.9021(4) 0.051(2) Uani 1 1 d . A .
C13 C 0.6190(8) 0.2939(4) 0.8706(5) 0.057(2) Uani 1 1 d . . .
C14 C 0.6889(6) 0.2337(6) 0.8938(5) 0.060(3) Uani 1 1 d . A .
C15 C 0.6260(7) 0.1877(4) 0.9444(5) 0.049(2) Uani 1 1 d . A .
C111 C 0.4242(7) 0.1903(6) 1.0044(5) 0.099(4) Uani 1 1 d . A .
H11A H 0.4221 0.1383 1.0031 0.148 Uiso 1 1 calc R . .
H11B H 0.3510 0.2090 0.9829 0.148 Uiso 1 1 calc R . .
H11C H 0.4406 0.2064 1.0612 0.148 Uiso 1 1 calc R . .
C121 C 0.4119(9) 0.3366(5) 0.9023(6) 0.121(5) Uani 1 1 d . . .
H12A H 0.3496 0.3158 0.9301 0.182 Uiso 1 1 calc R A .
H12B H 0.3859 0.3486 0.8456 0.182 Uiso 1 1 calc R . .
H12C H 0.4383 0.3797 0.9314 0.182 Uiso 1 1 calc R . .
C131 C 0.6547(12) 0.3624(5) 0.8306(6) 0.157(6) Uani 1 1 d . A .
H13A H 0.6675 0.3992 0.8727 0.236 Uiso 1 1 calc R . .
H13B H 0.5952 0.3778 0.7896 0.236 Uiso 1 1 calc R . .
H13C H 0.7245 0.3542 0.8038 0.236 Uiso 1 1 calc R . .
C141 C 0.8127(7) 0.2266(7) 0.8786(6) 0.147(6) Uani 1 1 d . . .
H14A H 0.8588 0.2498 0.9231 0.220 Uiso 1 1 calc R A .
H14B H 0.8264 0.2490 0.8261 0.220 Uiso 1 1 calc R . .
H14C H 0.8328 0.1762 0.8766 0.220 Uiso 1 1 calc R . .
C151 C 0.6690(11) 0.1221(6) 0.9937(6) 0.143(5) Uani 1 1 d . . .
H15A H 0.7005 0.1370 1.0483 0.215 Uiso 1 1 calc R A .
H15B H 0.7276 0.0984 0.9647 0.215 Uiso 1 1 calc R . .
H15C H 0.6063 0.0892 0.9995 0.215 Uiso 1 1 calc R . .
C21 C 0.7625(8) 0.0080(5) 0.7854(5) 0.058(2) Uani 1 1 d . . .
C22 C 0.7970(6) 0.0473(5) 0.7189(6) 0.060(2) Uani 1 1 d . . .
C23 C 0.7137(6) 0.0403(4) 0.6508(5) 0.046(2) Uani 1 1 d . . .
C24 C 0.6268(6) -0.0048(4) 0.6762(5) 0.0444(19) Uani 1 1 d . . .
C25 C 0.6570(7) -0.0244(4) 0.7608(5) 0.050(2) Uani 1 1 d . . .
C211 C 0.8316(9) -0.0037(6) 0.8660(5) 0.127(5) Uani 1 1 d . . .
H21A H 0.8893 -0.0398 0.8586 0.190 Uiso 1 1 calc R . .
H21B H 0.7822 -0.0197 0.9076 0.190 Uiso 1 1 calc R . .
H21C H 0.8682 0.0409 0.8839 0.190 Uiso 1 1 calc R . .
C221 C 0.9083(7) 0.0900(5) 0.7112(7) 0.125(4) Uani 1 1 d . . .
H22A H 0.8910 0.1348 0.6825 0.187 Uiso 1 1 calc R . .
H22B H 0.9600 0.0620 0.6802 0.187 Uiso 1 1 calc R . .
H22C H 0.9438 0.0999 0.7662 0.187 Uiso 1 1 calc R . .
C231 C 0.7248(9) 0.0696(5) 0.5620(5) 0.101(4) Uani 1 1 d . . .
H23A H 0.7707 0.0369 0.5319 0.152 Uiso 1 1 calc R . .
H23B H 0.7610 0.1163 0.5654 0.152 Uiso 1 1 calc R . .
H23C H 0.6497 0.0738 0.5333 0.152 Uiso 1 1 calc R . .
C241 C 0.5234(7) -0.0336(5) 0.6222(6) 0.093(3) Uani 1 1 d . . .
H24A H 0.4972 0.0026 0.5821 0.139 Uiso 1 1 calc R . .
H24B H 0.4627 -0.0451 0.6573 0.139 Uiso 1 1 calc R . .
H24C H 0.5453 -0.0763 0.5932 0.139 Uiso 1 1 calc R . .
C251 C 0.5887(9) -0.0737(5) 0.8120(6) 0.113(4) Uani 1 1 d . . .
H25A H 0.6401 -0.1036 0.8467 0.170 Uiso 1 1 calc R . .
H25B H 0.5399 -0.1037 0.7754 0.170 Uiso 1 1 calc R . .
H25C H 0.5423 -0.0454 0.8468 0.170 Uiso 1 1 calc R . .
C31 C 0.1834(6) 0.1503(4) 0.6891(4) 0.034(5) Uani 0.481(9) 1 d PGU A 1
C32 C 0.1575(6) 0.1951(4) 0.7591(5) 0.042(5) Uani 0.481(9) 1 d PGU A 1
C33 C 0.1704(6) 0.1514(4) 0.8340(5) 0.040(5) Uani 0.481(9) 1 d PGU A 1
C34 C 0.2043(6) 0.0796(4) 0.8103(5) 0.035(5) Uani 0.481(9) 1 d PGU A 1
C35 C 0.2123(6) 0.0790(4) 0.7207(5) 0.034(5) Uani 0.481(9) 1 d PGU A 1
C311 C 0.1806(10) 0.1744(7) 0.5973(6) 0.086(7) Uani 0.481(9) 1 d PGU A 1
C321 C 0.1223(10) 0.2750(6) 0.7547(8) 0.100(7) Uani 0.481(9) 1 d PGU A 1
C331 C 0.1514(10) 0.1767(7) 0.9231(6) 0.086(7) Uani 0.481(9) 1 d PGU A 1
C341 C 0.2277(10) 0.0153(6) 0.8697(7) 0.087(7) Uani 0.481(9) 1 d PGU A 1
C351 C 0.2458(10) 0.0138(6) 0.6683(7) 0.090(7) Uani 0.481(9) 1 d PGU A 1
C31' C 0.1727(6) 0.1828(4) 0.7190(5) 0.040(5) Uani 0.519(9) 1 d PGU A 2
C32' C 0.1645(6) 0.1817(4) 0.8083(5) 0.048(5) Uani 0.519(9) 1 d PGU A 2
C33' C 0.1897(6) 0.1093(4) 0.8376(4) 0.039(5) Uani 0.519(9) 1 d PGU A 2
C34' C 0.2134(6) 0.0657(4) 0.7663(5) 0.049(5) Uani 0.519(9) 1 d PGU A 2
C35' C 0.2030(6) 0.1112(4) 0.6931(4) 0.044(5) Uani 0.519(9) 1 d PGU A 2
C312 C 0.1528(10) 0.2487(6) 0.6617(7) 0.103(7) Uani 0.519(9) 1 d PGU A 2
C322 C 0.1344(10) 0.2461(6) 0.8626(7) 0.100(7) Uani 0.519(9) 1 d PGU A 2
C332 C 0.1910(10) 0.0833(6) 0.9284(6) 0.079(6) Uani 0.519(9) 1 d PGU A 2
C342 C 0.2444(10) -0.0148(5) 0.7682(8) 0.091(6) Uani 0.519(9) 1 d PGU A 2
C352 C 0.2208(10) 0.0875(7) 0.6034(6) 0.114(8) Uani 0.519(9) 1 d PGU A 2

loop_
_atom_site_aniso_label
_atom_site_aniso_U_11
_atom_site_aniso_U_22
_atom_site_aniso_U_33
_atom_site_aniso_U_23
_atom_site_aniso_U_13
_atom_site_aniso_U_12
Rh1 0.0273(3) 0.0267(3) 0.0248(3) -0.0015(2) 0.0037(2) -0.0026(3)
Ga1 0.0579(6) 0.0395(5) 0.0331(5) 0.0099(4) 0.0068(4) -0.0036(4)
Ga2 0.0406(5) 0.0349(4) 0.0331(5) -0.0067(4) 0.0027(4) 0.0069(4)
Ga3 0.0305(4) 0.0445(5) 0.0409(5) 0.0020(4) -0.0025(4) -0.0056(4)
Cl1 0.0853(16) 0.0847(17) 0.0386(12) -0.0009(11) -0.0139(11) -0.0060(13)
Cl2 0.0944(18) 0.105(2) 0.0631(15) -0.0020(14) 0.0373(13) -0.0483(15)
Cl3 0.150(3) 0.0611(16) 0.108(2) 0.0318(15) 0.0004(18) 0.0430(17)
C11 0.044(5) 0.052(5) 0.022(4) -0.008(4) -0.001(3) -0.014(4)
C12 0.072(6) 0.045(5) 0.034(5) -0.020(4) -0.002(4) 0.009(4)
C13 0.090(7) 0.045(5) 0.040(5) -0.017(4) 0.022(5) -0.036(5)
C14 0.025(4) 0.103(8) 0.053(6) -0.056(6) 0.002(4) -0.016(5)
C15 0.056(5) 0.046(5) 0.040(5) -0.027(4) -0.020(4) 0.010(4)
C111 0.091(7) 0.172(11) 0.037(5) -0.028(6) 0.036(5) -0.074(7)
C121 0.136(9) 0.102(8) 0.117(9) -0.059(7) -0.046(7) 0.087(8)
C131 0.307(17) 0.092(8) 0.078(8) -0.023(6) 0.048(9) -0.148(10)
C141 0.030(5) 0.266(15) 0.146(10) -0.151(11) 0.019(6) -0.038(7)
C151 0.236(14) 0.100(8) 0.078(8) -0.021(6) -0.093(8) 0.090(9)
C21 0.067(6) 0.057(6) 0.047(6) -0.008(5) -0.013(5) 0.040(5)
C22 0.023(4) 0.064(6) 0.092(7) -0.033(6) 0.002(5) 0.007(4)
C23 0.047(5) 0.048(5) 0.046(5) -0.009(4) 0.017(4) 0.009(4)
C24 0.049(5) 0.029(4) 0.055(5) -0.013(4) 0.002(4) 0.007(4)
C25 0.068(6) 0.036(5) 0.048(5) 0.006(4) 0.026(5) 0.024(4)
C211 0.165(11) 0.127(9) 0.077(7) -0.052(7) -0.063(7) 0.110(8)
C221 0.039(6) 0.115(9) 0.222(13) -0.077(9) 0.017(7) -0.002(6)
C231 0.153(10) 0.099(8) 0.060(6) -0.001(6) 0.061(7) 0.029(7)
C241 0.082(7) 0.070(7) 0.121(9) -0.052(6) -0.027(6) 0.009(5)
C251 0.162(10) 0.052(6) 0.137(10) 0.032(6) 0.086(8) 0.027(6)
C31 0.034(8) 0.034(9) 0.032(8) -0.007(7) 0.000(7) 0.006(7)
C32 0.024(8) 0.052(9) 0.050(10) -0.002(8) -0.006(7) 0.014(7)
C33 0.032(8) 0.043(10) 0.046(9) 0.004(8) 0.005(7) -0.004(7)
C34 0.027(8) 0.035(8) 0.041(9) -0.007(8) -0.006(7) -0.022(7)
C35 0.027(8) 0.031(8) 0.043(9) 0.007(8) -0.003(7) -0.013(7)
C311 0.071(10) 0.132(12) 0.052(9) 0.025(9) -0.013(8) -0.015(9)
C321 0.087(11) 0.062(10) 0.148(13) 0.006(9) -0.015(10) 0.030(8)
C331 0.076(10) 0.130(12) 0.058(10) -0.025(9) 0.028(8) -0.015(9)
C341 0.078(10) 0.073(10) 0.104(11) 0.059(9) -0.019(9) -0.027(8)
C351 0.073(10) 0.083(10) 0.115(12) -0.061(9) 0.000(9) -0.027(8)
C31' 0.028(8) 0.051(9) 0.038(9) 0.001(8) -0.010(7) -0.006(7)
C32' 0.023(7) 0.063(10) 0.055(10) 0.000(9) -0.015(7) -0.006(7)
C33' 0.026(8) 0.043(9) 0.044(8) 0.002(8) -0.014(7) -0.017(7)
C34' 0.042(8) 0.058(9) 0.046(10) 0.007(8) 0.003(8) -0.009(7)
C35' 0.025(8) 0.058(10) 0.049(9) -0.007(8) 0.002(7) -0.007(7)
C312 0.080(10) 0.114(11) 0.112(11) 0.072(9) -0.021(9) 0.022(9)
C322 0.066(9) 0.113(11) 0.121(12) -0.058(9) 0.012(9) 0.027(8)
C332 0.072(9) 0.114(11) 0.051(9) 0.032(8) 0.007(7) -0.044(8)
C342 0.085(10) 0.049(9) 0.140(12) 0.002(9) 0.008(9) -0.008(8)
C352 0.124(12) 0.148(13) 0.069(10) -0.041(9) 0.002(9) -0.038(10)

loop_
_atom_type_symbol
_atom_type_description
_atom_type_scat_dispersion_real
_atom_type_scat_dispersion_imag
_atom_type_scat_source
C C 0.0033 0.0016 'International Tables Vol C Tables 4.2.6.8 and 6.1.1.4'
H H 0.0000 0.0000 'International Tables Vol C Tables 4.2.6.8 and 6.1.1.4'
Cl Cl 0.1484 0.1585 'International Tables Vol C Tables 4.2.6.8 and 6.1.1.4'
Ga Ga 0.2307 1.6083 'International Tables Vol C Tables 4.2.6.8 and 6.1.1.4'
Rh Rh -1.1178 0.9187 'International Tables Vol C Tables 4.2.6.8 and 6.1.1.4'

loop_
_geom_angle_atom_site_label_1
_geom_angle_atom_site_label_2
_geom_angle_atom_site_label_3
_geom_angle
_geom_angle_site_symmetry_1
_geom_angle_site_symmetry_3
_geom_angle_publ_flag
C12 Rh1 C14 63.0(3) . . ?
C12 Rh1 C13 37.7(3) . . ?
C14 Rh1 C13 37.2(3) . . ?
C12 Rh1 C11 37.8(2) . . ?
C14 Rh1 C11 61.5(3) . . ?
C13 Rh1 C11 61.8(2) . . ?
C12 Rh1 C15 62.3(3) . . ?
C14 Rh1 C15 37.2(3) . . ?
C13 Rh1 C15 61.7(3) . . ?
C11 Rh1 C15 36.0(2) . . ?
C12 Rh1 Ga2 161.2(2) . . ?
C14 Rh1 Ga2 98.9(2) . . ?
C13 Rh1 Ga2 129.1(3) . . ?
C11 Rh1 Ga2 130.8(2) . . ?
C15 Rh1 Ga2 100.54(18) . . ?
C12 Rh1 Ga3 102.4(2) . . ?
C14 Rh1 Ga3 161.1(2) . . ?
C13 Rh1 Ga3 135.8(3) . . ?
C11 Rh1 Ga3 99.57(17) . . ?
C15 Rh1 Ga3 126.6(2) . . ?
Ga2 Rh1 Ga3 94.12(3) . . ?
C12 Rh1 Ga1 108.8(2) . . ?
C14 Rh1 Ga1 111.8(3) . . ?
C13 Rh1 Ga1 92.6(2) . . ?
C11 Rh1 Ga1 146.5(2) . . ?
C15 Rh1 Ga1 149.0(2) . . ?
Ga2 Rh1 Ga1 81.70(3) . . ?
Ga3 Rh1 Ga1 83.62(4) . . ?
Cl3 Ga1 Cl2 104.13(11) . . ?
Cl3 Ga1 Cl1 101.44(10) . . ?
Cl2 Ga1 Cl1 101.55(9) . . ?
Cl3 Ga1 Rh1 116.43(8) . . ?
Cl2 Ga1 Rh1 113.59(8) . . ?
Cl1 Ga1 Rh1 117.61(7) . . ?
C23 Ga2 C24 36.6(2) . . ?
C23 Ga2 C25 60.6(3) . . ?
C24 Ga2 C25 36.8(2) . . ?
C23 Ga2 C22 36.3(3) . . ?
C24 Ga2 C22 60.2(3) . . ?
C25 Ga2 C22 59.0(3) . . ?
C23 Ga2 C21 59.7(3) . . ?
C24 Ga2 C21 60.1(3) . . ?
C25 Ga2 C21 35.4(3) . . ?
C22 Ga2 C21 34.6(3) . . ?
C23 Ga2 Rh1 156.1(2) . . ?
C24 Ga2 Rh1 154.83(19) . . ?
C25 Ga2 Rh1 143.07(19) . . ?
C22 Ga2 Rh1 144.9(2) . . ?
C21 Ga2 Rh1 138.5(2) . . ?
C35' Ga3 C31' 37.57(14) . . ?
C35' Ga3 C35 19.0(2) . . ?
C31' Ga3 C35 51.9(2) . . ?
C35' Ga3 C31 19.3(2) . . ?
C31' Ga3 C31 19.9(2) . . ?
C35 Ga3 C31 36.92(13) . . ?
C35' Ga3 C34' 36.86(13) . . ?
C31' Ga3 C34' 61.5(2) . . ?
C35 Ga3 C34' 19.3(2) . . ?
C31 Ga3 C34' 51.7(2) . . ?
C35' Ga3 C32' 61.4(2) . . ?
C31' Ga3 C32' 36.64(13) . . ?
C35 Ga3 C32' 64.3(2) . . ?
C31 Ga3 C32' 51.9(2) . . ?
C34' Ga3 C32' 60.16(19) . . ?
C35' Ga3 C34 50.9(2) . . ?
C31' Ga3 C34 63.7(2) . . ?
C35 Ga3 C34 36.49(13) . . ?
C31 Ga3 C34 60.7(2) . . ?
C34' Ga3 C34 18.9(2) . . ?
C32' Ga3 C34 49.2(2) . . ?
C35' Ga3 Rh1 159.8(2) . . ?
C31' Ga3 Rh1 149.7(2) . . ?
C35 Ga3 Rh1 156.09(19) . . ?
C31 Ga3 Rh1 156.78(19) . . ?
C34' Ga3 Rh1 148.77(18) . . ?
C32' Ga3 Rh1 137.58(18) . . ?
C34 Ga3 Rh1 142.49(18) . . ?
C35' Ga3 C32 50.8(2) . . ?
C31' Ga3 C32 17.7(2) . . ?
C35 Ga3 C32 60.6(2) . . ?
C31 Ga3 C32 36.16(13) . . ?
C34' Ga3 C32 64.0(2) . . ?
C32' Ga3 C32 20.2(2) . . ?
C34 Ga3 C32 59.7(2) . . ?
Rh1 Ga3 C32 143.34(19) . . ?
C35' Ga3 C33' 60.6(2) . . ?
C31' Ga3 C33' 60.5(2) . . ?
C35 Ga3 C33' 50.6(2) . . ?
C31 Ga3 C33' 64.5(2) . . ?
C34' Ga3 C33' 35.70(12) . . ?
C32' Ga3 C33' 35.60(12) . . ?
C34 Ga3 C33' 17.8(2) . . ?
Rh1 Ga3 C33' 137.42(17) . . ?
C32 Ga3 C33' 51.0(2) . . ?
C35' Ga3 C33 63.5(2) . . ?
C31' Ga3 C33 49.2(2) . . ?
C35 Ga3 C33 60.1(2) . . ?
C31 Ga3 C33 59.9(2) . . ?
C34' Ga3 C33 50.4(2) . . ?
C32' Ga3 C33 16.9(2) . . ?
C34 Ga3 C33 35.58(13) . . ?
Rh1 Ga3 C33 136.71(18) . . ?
C32 Ga3 C33 35.41(13) . . ?
C33' Ga3 C33 19.6(2) . . ?
C15 C11 C12 109.0(7) . . ?
C15 C11 C111 127.1(8) . . ?
C12 C11 C111 123.8(8) . . ?
C15 C11 Rh1 72.0(4) . . ?
C12 C11 Rh1 69.4(4) . . ?
C111 C11 Rh1 128.2(5) . . ?
C13 C12 C11 106.3(7) . . ?
C13 C12 C121 127.1(9) . . ?
C11 C12 C121 125.2(8) . . ?
C13 C12 Rh1 72.2(4) . . ?
C11 C12 Rh1 72.8(4) . . ?
C121 C12 Rh1 130.3(5) . . ?
C14 C13 C12 108.1(7) . . ?
C14 C13 C131 127.3(10) . . ?
C12 C13 C131 124.1(10) . . ?
C14 C13 Rh1 70.7(4) . . ?
C12 C13 Rh1 70.1(4) . . ?
C131 C13 Rh1 130.9(6) . . ?
C15 C14 C13 108.0(6) . . ?
C15 C14 C141 126.2(10) . . ?
C13 C14 C141 125.1(10) . . ?
C15 C14 Rh1 72.8(4) . . ?
C13 C14 Rh1 72.1(4) . . ?
C141 C14 Rh1 128.0(5) . . ?
C11 C15 C14 108.4(7) . . ?
C11 C15 C151 123.3(9) . . ?
C14 C15 C151 127.9(9) . . ?
C11 C15 Rh1 72.0(4) . . ?
C14 C15 Rh1 70.0(4) . . ?
C151 C15 Rh1 129.5(5) . . ?
C22 C21 C25 108.2(7) . . ?
C22 C21 C211 125.3(10) . . ?
C25 C21 C211 126.2(10) . . ?
C22 C21 Ga2 71.3(4) . . ?
C25 C21 Ga2 70.1(4) . . ?
C211 C21 Ga2 128.9(5) . . ?
C21 C22 C23 108.9(7) . . ?
C21 C22 C221 129.4(9) . . ?
C23 C22 C221 121.6(9) . . ?
C21 C22 Ga2 74.1(4) . . ?
C23 C22 Ga2 69.3(4) . . ?
C221 C22 Ga2 124.9(6) . . ?
C24 C23 C22 107.7(7) . . ?
C24 C23 C231 126.4(8) . . ?
C22 C23 C231 125.5(8) . . ?
C24 C23 Ga2 71.6(4) . . ?
C22 C23 Ga2 74.4(4) . . ?
C231 C23 Ga2 125.2(5) . . ?
C23 C24 C25 107.2(7) . . ?
C23 C24 C241 127.1(8) . . ?
C25 C24 C241 125.5(8) . . ?
C23 C24 Ga2 71.8(4) . . ?
C25 C24 Ga2 73.4(4) . . ?
C241 C24 Ga2 124.1(5) . . ?
C21 C25 C24 108.0(7) . . ?
C21 C25 C251 126.9(9) . . ?
C24 C25 C251 125.0(9) . . ?
C21 C25 Ga2 74.5(4) . . ?
C24 C25 Ga2 69.8(4) . . ?
C251 C25 Ga2 123.3(5) . . ?
C32 C31 C35 108.0 . . ?
C32 C31 C311 126.0 . . ?
C35 C31 C311 126.0 . . ?
C32 C31 Ga3 74.6(2) . . ?
C35 C31 Ga3 71.0(2) . . ?
C311 C31 Ga3 120.2(2) . . ?
C31 C32 C33 108.0 . . ?
C31 C32 C321 126.0 . . ?
C33 C32 C321 126.0 . . ?
C31 C32 Ga3 69.2(2) . . ?
C33 C32 Ga3 73.4(2) . . ?
C321 C32 Ga3 123.0(2) . . ?
C34 C33 C32 108.0 . . ?
C34 C33 C331 126.0 . . ?
C32 C33 C331 126.0 . . ?
C34 C33 Ga3 70.2(2) . . ?
C32 C33 Ga3 71.2(2) . . ?
C331 C33 Ga3 124.2(2) . . ?
C35 C34 C33 108.0 . . ?
C35 C34 C341 126.0 . . ?
C33 C34 C341 126.0 . . ?
C35 C34 Ga3 69.4(2) . . ?
C33 C34 Ga3 74.2(2) . . ?
C341 C34 Ga3 122.1(2) . . ?
C34 C35 C31 108.0 . . ?
C34 C35 C351 126.0 . . ?
C31 C35 C351 126.0 . . ?
C34 C35 Ga3 74.1(2) . . ?
C31 C35 Ga3 72.1(2) . . ?
C351 C35 Ga3 119.6(2) . . ?
C32' C31' C35' 108.0 . . ?
C32' C31' C312 126.0 . . ?
C35' C31' C312 126.0 . . ?
C32' C31' Ga3 75.1(2) . . ?
C35' C31' Ga3 70.8(2) . . ?
C312 C31' Ga3 119.8(2) . . ?
C31' C32' C33' 108.0 . . ?
C31' C32' C322 126.0 . . ?
C33' C32' C322 126.0 . . ?
C31' C32' Ga3 68.2(2) . . ?
C33' C32' Ga3 73.9(2) . . ?
C322 C32' Ga3 123.4(2) . . ?
C34' C33' C32' 108.0 . . ?
C34' C33' C332 126.0 . . ?
C32' C33' C332 126.0 . . ?
C34' C33' Ga3 69.9(2) . . ?
C32' C33' Ga3 70.5(2) . . ?
C332 C33' Ga3 125.3(2) . . ?
C35' C34' C33' 108.0 . . ?
C35' C34' C342 126.0 . . ?
C33' C34' C342 126.0 . . ?
C35' C34' Ga3 68.3(2) . . ?
C33' C34' Ga3 74.4(2) . . ?
C342 C34' Ga3 122.8(2) . . ?
C34' C35' C31' 108.0 . . ?
C34' C35' C352 126.0 . . ?
C31' C35' C352 126.0 . . ?
C34' C35' Ga3 74.8(2) . . ?
C31' C35' Ga3 71.6(2) . . ?
C352 C35' Ga3 119.4(2) . . ?

loop_
_geom_bond_atom_site_label_1
_geom_bond_atom_site_label_2
_geom_bond_distance
_geom_bond_site_symmetry_2
_geom_bond_publ_flag
Rh1 C12 2.193(7) . ?
Rh1 C14 2.202(7) . ?
Rh1 C13 2.220(7) . ?
Rh1 C11 2.238(6) . ?
Rh1 C15 2.238(7) . ?
Rh1 Ga2 2.3438(9) . ?
Rh1 Ga3 2.3452(10) . ?
Rh1 Ga1 2.4164(10) . ?
Ga1 Cl3 2.230(2) . ?
Ga1 Cl2 2.242(2) . ?
Ga1 Cl1 2.259(2) . ?
Ga2 C23 2.223(7) . ?
Ga2 C24 2.221(7) . ?
Ga2 C25 2.267(7) . ?
Ga2 C22 2.288(7) . ?
Ga2 C21 2.323(7) . ?
Ga3 C35' 2.229(7) . ?
Ga3 C31' 2.239(7) . ?
Ga3 C35 2.269(7) . ?
Ga3 C31 2.284(7) . ?
Ga3 C34' 2.315(7) . ?
Ga3 C32' 2.330(7) . ?
Ga3 C34 2.332(7) . ?
Ga3 C32 2.356(7) . ?
Ga3 C33' 2.375(7) . ?
Ga3 C33 2.385(7) . ?
C11 C15 1.383(9) . ?
C11 C12 1.435(9) . ?
C11 C111 1.529(9) . ?
C12 C13 1.425(10) . ?
C12 C121 1.507(10) . ?
C13 C14 1.410(11) . ?
C13 C131 1.491(11) . ?
C14 C15 1.417(10) . ?
C14 C141 1.486(10) . ?
C15 C151 1.509(11) . ?
C21 C22 1.373(11) . ?
C21 C25 1.396(11) . ?
C21 C211 1.483(10) . ?
C22 C23 1.407(10) . ?
C22 C221 1.531(11) . ?
C23 C24 1.395(9) . ?
C23 C231 1.534(10) . ?
C24 C25 1.419(10) . ?
C24 C241 1.522(9) . ?
C25 C251 1.494(10) . ?
C31 C32 1.442(4) . ?
C31 C35 1.442(4) . ?
C31 C311 1.533(4) . ?
C32 C33 1.442(4) . ?
C32 C321 1.533(4) . ?
C33 C34 1.442(4) . ?
C33 C331 1.533(4) . ?
C34 C35 1.442(4) . ?
C34 C341 1.533(4) . ?
C35 C351 1.533(4) . ?
C31' C32' 1.439(4) . ?
C31' C35' 1.439(4) . ?
C31' C312 1.529(4) . ?
C32' C33' 1.439(4) . ?
C32' C322 1.529(4) . ?
C33' C34' 1.439(4) . ?
C33' C332 1.529(4) . ?
C34' C35' 1.439(4) . ?
C34' C342 1.529(4) . ?
C35' C352 1.529(4) . ?

loop_
_geom_torsion_atom_site_label_1
_geom_torsion_atom_site_label_2
_geom_torsion_atom_site_label_3
_geom_torsion_atom_site_label_4
_geom_torsion
_geom_torsion_site_symmetry_1
_geom_torsion_site_symmetry_2
_geom_torsion_site_symmetry_3
_geom_torsion_site_symmetry_4
_geom_torsion_publ_flag
C12 Rh1 Ga1 Cl3 -25.5(2) . . . . ?
C14 Rh1 Ga1 Cl3 -93.1(3) . . . . ?
C13 Rh1 Ga1 Cl3 -60.3(3) . . . . ?
C11 Rh1 Ga1 Cl3 -22.2(3) . . . . ?
C15 Rh1 Ga1 Cl3 -92.7(4) . . . . ?
Ga2 Rh1 Ga1 Cl3 170.63(10) . . . . ?
Ga3 Rh1 Ga1 Cl3 75.50(10) . . . . ?
C12 Rh1 Ga1 Cl2 95.5(2) . . . . ?
C14 Rh1 Ga1 Cl2 27.9(3) . . . . ?
C13 Rh1 Ga1 Cl2 60.7(3) . . . . ?
C11 Rh1 Ga1 Cl2 98.8(3) . . . . ?
C15 Rh1 Ga1 Cl2 28.3(4) . . . . ?
Ga2 Rh1 Ga1 Cl2 -68.40(8) . . . . ?
Ga3 Rh1 Ga1 Cl2 -163.52(8) . . . . ?
C12 Rh1 Ga1 Cl1 -146.1(2) . . . . ?
C14 Rh1 Ga1 Cl1 146.3(3) . . . . ?
C13 Rh1 Ga1 Cl1 179.1(3) . . . . ?
C11 Rh1 Ga1 Cl1 -142.9(3) . . . . ?
C15 Rh1 Ga1 Cl1 146.6(4) . . . . ?
Ga2 Rh1 Ga1 Cl1 49.96(8) . . . . ?
Ga3 Rh1 Ga1 Cl1 -45.16(8) . . . . ?
C12 Rh1 Ga2 C23 -109.4(9) . . . . ?
C14 Rh1 Ga2 C23 -94.8(6) . . . . ?
C13 Rh1 Ga2 C23 -70.6(6) . . . . ?
C11 Rh1 Ga2 C23 -154.6(6) . . . . ?
C15 Rh1 Ga2 C23 -132.6(6) . . . . ?
Ga3 Rh1 Ga2 C23 99.0(5) . . . . ?
Ga1 Rh1 Ga2 C23 16.1(5) . . . . ?
C12 Rh1 Ga2 C24 152.3(8) . . . . ?
C14 Rh1 Ga2 C24 166.9(6) . . . . ?
C13 Rh1 Ga2 C24 -168.9(6) . . . . ?
C11 Rh1 Ga2 C24 107.1(5) . . . . ?
C15 Rh1 Ga2 C24 129.1(6) . . . . ?
Ga3 Rh1 Ga2 C24 0.7(5) . . . . ?
Ga1 Rh1 Ga2 C24 -82.2(5) . . . . ?
C12 Rh1 Ga2 C25 79.8(8) . . . . ?
C14 Rh1 Ga2 C25 94.4(5) . . . . ?
C13 Rh1 Ga2 C25 118.6(5) . . . . ?
C11 Rh1 Ga2 C25 34.6(5) . . . . ?
C15 Rh1 Ga2 C25 56.6(5) . . . . ?
Ga3 Rh1 Ga2 C25 -71.8(4) . . . . ?
Ga1 Rh1 Ga2 C25 -154.7(4) . . . . ?
C12 Rh1 Ga2 C22 -33.8(8) . . . . ?
C14 Rh1 Ga2 C22 -19.2(5) . . . . ?
C13 Rh1 Ga2 C22 5.0(5) . . . . ?
C11 Rh1 Ga2 C22 -79.0(5) . . . . ?
C15 Rh1 Ga2 C22 -57.0(5) . . . . ?
Ga3 Rh1 Ga2 C22 174.6(5) . . . . ?
Ga1 Rh1 Ga2 C22 91.7(5) . . . . ?
C12 Rh1 Ga2 C21 22.7(8) . . . . ?
C14 Rh1 Ga2 C21 37.3(5) . . . . ?
C13 Rh1 Ga2 C21 61.6(5) . . . . ?
C11 Rh1 Ga2 C21 -22.5(5) . . . . ?
C15 Rh1 Ga2 C21 -0.4(5) . . . . ?
Ga3 Rh1 Ga2 C21 -128.9(4) . . . . ?
Ga1 Rh1 Ga2 C21 148.2(4) . . . . ?
C12 Rh1 Ga3 C35' 150.2(7) . . . . ?
C14 Rh1 Ga3 C35' -172.2(11) . . . . ?
C13 Rh1 Ga3 C35' 129.5(7) . . . . ?
C11 Rh1 Ga3 C35' -171.5(6) . . . . ?
C15 Rh1 Ga3 C35' -145.3(7) . . . . ?
Ga2 Rh1 Ga3 C35' -38.9(6) . . . . ?
Ga1 Rh1 Ga3 C35' 42.3(6) . . . . ?
C12 Rh1 Ga3 C31' 54.4(5) . . . . ?
C14 Rh1 Ga3 C31' 92.0(10) . . . . ?
C13 Rh1 Ga3 C31' 33.7(5) . . . . ?
C11 Rh1 Ga3 C31' 92.8(5) . . . . ?
C15 Rh1 Ga3 C31' 119.0(5) . . . . ?
Ga2 Rh1 Ga3 C31' -134.6(4) . . . . ?
Ga1 Rh1 Ga3 C31' -53.5(4) . . . . ?
C12 Rh1 Ga3 C35 -158.5(5) . . . . ?
C14 Rh1 Ga3 C35 -120.9(10) . . . . ?
C13 Rh1 Ga3 C35 -179.1(6) . . . . ?
C11 Rh1 Ga3 C35 -120.1(5) . . . . ?
C15 Rh1 Ga3 C35 -93.9(5) . . . . ?
Ga2 Rh1 Ga3 C35 12.5(5) . . . . ?
Ga1 Rh1 Ga3 C35 93.7(5) . . . . ?
C12 Rh1 Ga3 C31 96.8(6) . . . . ?
C14 Rh1 Ga3 C31 134.4(10) . . . . ?
C13 Rh1 Ga3 C31 76.1(6) . . . . ?
C11 Rh1 Ga3 C31 135.2(5) . . . . ?
C15 Rh1 Ga3 C31 161.4(6) . . . . ?
Ga2 Rh1 Ga3 C31 -92.2(5) . . . . ?
Ga1 Rh1 Ga3 C31 -11.1(5) . . . . ?
C12 Rh1 Ga3 C34' -119.0(4) . . . . ?
C14 Rh1 Ga3 C34' -81.4(9) . . . . ?
C13 Rh1 Ga3 C34' -139.7(5) . . . . ?
C11 Rh1 Ga3 C34' -80.7(4) . . . . ?
C15 Rh1 Ga3 C34' -54.4(4) . . . . ?
Ga2 Rh1 Ga3 C34' 51.9(4) . . . . ?
Ga1 Rh1 Ga3 C34' 133.1(4) . . . . ?
C12 Rh1 Ga3 C32' -6.6(4) . . . . ?
C14 Rh1 Ga3 C32' 31.0(9) . . . . ?
C13 Rh1 Ga3 C32' -27.2(4) . . . . ?
C11 Rh1 Ga3 C32' 31.8(3) . . . . ?
C15 Rh1 Ga3 C32' 58.0(4) . . . . ?
Ga2 Rh1 Ga3 C32' 164.4(3) . . . . ?
Ga1 Rh1 Ga3 C32' -114.5(3) . . . . ?
C12 Rh1 Ga3 C34 -87.1(4) . . . . ?
C14 Rh1 Ga3 C34 -49.5(9) . . . . ?
C13 Rh1 Ga3 C34 -107.7(4) . . . . ?
C11 Rh1 Ga3 C34 -48.7(4) . . . . ?
C15 Rh1 Ga3 C34 -22.5(4) . . . . ?
Ga2 Rh1 Ga3 C34 83.9(3) . . . . ?
Ga1 Rh1 Ga3 C34 165.0(3) . . . . ?
C12 Rh1 Ga3 C32 24.1(4) . . . . ?
C14 Rh1 Ga3 C32 61.8(9) . . . . ?
C13 Rh1 Ga3 C32 3.5(4) . . . . ?
C11 Rh1 Ga3 C32 62.5(4) . . . . ?
C15 Rh1 Ga3 C32 88.7(4) . . . . ?
Ga2 Rh1 Ga3 C32 -164.9(3) . . . . ?
Ga1 Rh1 Ga3 C32 -83.7(3) . . . . ?
C12 Rh1 Ga3 C33' -60.4(4) . . . . ?
C14 Rh1 Ga3 C33' -22.8(9) . . . . ?
C13 Rh1 Ga3 C33' -81.0(4) . . . . ?
C11 Rh1 Ga3 C33' -22.0(3) . . . . ?
C15 Rh1 Ga3 C33' 4.2(4) . . . . ?
Ga2 Rh1 Ga3 C33' 110.6(3) . . . . ?
Ga1 Rh1 Ga3 C33' -168.2(3) . . . . ?
C12 Rh1 Ga3 C33 -31.5(4) . . . . ?
C14 Rh1 Ga3 C33 6.1(9) . . . . ?
C13 Rh1 Ga3 C33 -52.1(4) . . . . ?
C11 Rh1 Ga3 C33 6.9(3) . . . . ?
C15 Rh1 Ga3 C33 33.1(4) . . . . ?
Ga2 Rh1 Ga3 C33 139.5(3) . . . . ?
Ga1 Rh1 Ga3 C33 -139.4(3) . . . . ?
C12 Rh1 C11 C15 -119.2(6) . . . . ?
C14 Rh1 C11 C15 -37.4(5) . . . . ?
C13 Rh1 C11 C15 -79.9(5) . . . . ?
Ga2 Rh1 C11 C15 38.9(5) . . . . ?
Ga3 Rh1 C11 C15 142.9(4) . . . . ?
Ga1 Rh1 C11 C15 -124.2(5) . . . . ?
C14 Rh1 C11 C12 81.8(5) . . . . ?
C13 Rh1 C11 C12 39.3(5) . . . . ?
C15 Rh1 C11 C12 119.2(6) . . . . ?
Ga2 Rh1 C11 C12 158.1(4) . . . . ?
Ga3 Rh1 C11 C12 -97.9(4) . . . . ?
Ga1 Rh1 C11 C12 -5.1(6) . . . . ?
C12 Rh1 C11 C111 117.4(9) . . . . ?
C14 Rh1 C11 C111 -160.9(9) . . . . ?
C13 Rh1 C11 C111 156.6(9) . . . . ?
C15 Rh1 C11 C111 -123.5(10) . . . . ?
Ga2 Rh1 C11 C111 -84.6(8) . . . . ?
Ga3 Rh1 C11 C111 19.4(8) . . . . ?
Ga1 Rh1 C11 C111 112.3(7) . . . . ?
C15 C11 C12 C13 -3.4(8) . . . . ?
C111 C11 C12 C13 172.2(6) . . . . ?
Rh1 C11 C12 C13 -64.9(5) . . . . ?
C15 C11 C12 C121 -170.9(7) . . . . ?
C111 C11 C12 C121 4.8(11) . . . . ?
Rh1 C11 C12 C121 127.7(8) . . . . ?
C15 C11 C12 Rh1 61.4(5) . . . . ?
C111 C11 C12 Rh1 -122.9(6) . . . . ?
C14 Rh1 C12 C13 36.6(5) . . . . ?
C11 Rh1 C12 C13 114.1(6) . . . . ?
C15 Rh1 C12 C13 78.7(5) . . . . ?
Ga2 Rh1 C12 C13 52.8(9) . . . . ?
Ga3 Rh1 C12 C13 -156.2(5) . . . . ?
Ga1 Rh1 C12 C13 -68.8(5) . . . . ?
C14 Rh1 C12 C11 -77.5(5) . . . . ?
C13 Rh1 C12 C11 -114.1(6) . . . . ?
C15 Rh1 C12 C11 -35.4(4) . . . . ?
Ga2 Rh1 C12 C11 -61.3(9) . . . . ?
Ga3 Rh1 C12 C11 89.6(4) . . . . ?
Ga1 Rh1 C12 C11 177.0(3) . . . . ?
C14 Rh1 C12 C121 160.5(10) . . . . ?
C13 Rh1 C12 C121 123.9(11) . . . . ?
C11 Rh1 C12 C121 -122.0(11) . . . . ?
C15 Rh1 C12 C121 -157.4(10) . . . . ?
Ga2 Rh1 C12 C121 176.7(6) . . . . ?
Ga3 Rh1 C12 C121 -32.3(9) . . . . ?
Ga1 Rh1 C12 C121 55.1(9) . . . . ?
C11 C12 C13 C14 4.5(8) . . . . ?
C121 C12 C13 C14 171.7(7) . . . . ?
Rh1 C12 C13 C14 -60.8(5) . . . . ?
C11 C12 C13 C131 -168.1(7) . . . . ?
C121 C12 C13 C131 -0.9(12) . . . . ?
Rh1 C12 C13 C131 126.6(8) . . . . ?
C11 C12 C13 Rh1 65.3(5) . . . . ?
C121 C12 C13 Rh1 -127.5(8) . . . . ?
C12 Rh1 C13 C14 118.5(7) . . . . ?
C11 Rh1 C13 C14 79.1(5) . . . . ?
C15 Rh1 C13 C14 38.1(4) . . . . ?
Ga2 Rh1 C13 C14 -42.2(5) . . . . ?
Ga3 Rh1 C13 C14 152.8(4) . . . . ?
Ga1 Rh1 C13 C14 -123.6(5) . . . . ?
C14 Rh1 C13 C12 -118.5(7) . . . . ?
C11 Rh1 C13 C12 -39.4(4) . . . . ?
C15 Rh1 C13 C12 -80.4(5) . . . . ?
Ga2 Rh1 C13 C12 -160.7(4) . . . . ?
Ga3 Rh1 C13 C12 34.3(6) . . . . ?
Ga1 Rh1 C13 C12 117.9(5) . . . . ?
C12 Rh1 C13 C131 -118.4(13) . . . . ?
C14 Rh1 C13 C131 123.1(13) . . . . ?
C11 Rh1 C13 C131 -157.8(12) . . . . ?
C15 Rh1 C13 C131 161.2(12) . . . . ?
Ga2 Rh1 C13 C131 80.9(11) . . . . ?
Ga3 Rh1 C13 C131 -84.1(11) . . . . ?
Ga1 Rh1 C13 C131 -0.5(11) . . . . ?
C12 C13 C14 C15 -4.0(8) . . . . ?
C131 C13 C14 C15 168.3(7) . . . . ?
Rh1 C13 C14 C15 -64.4(5) . . . . ?
C12 C13 C14 C141 -175.2(7) . . . . ?
C131 C13 C14 C141 -2.9(12) . . . . ?
Rh1 C13 C14 C141 124.4(7) . . . . ?
C12 C13 C14 Rh1 60.4(5) . . . . ?
C131 C13 C14 Rh1 -127.2(8) . . . . ?
C12 Rh1 C14 C15 79.0(5) . . . . ?
C13 Rh1 C14 C15 116.1(6) . . . . ?
C11 Rh1 C14 C15 36.1(4) . . . . ?
Ga2 Rh1 C14 C15 -95.8(4) . . . . ?
Ga3 Rh1 C14 C15 37.0(12) . . . . ?
Ga1 Rh1 C14 C15 179.7(4) . . . . ?
C12 Rh1 C14 C13 -37.1(4) . . . . ?
C11 Rh1 C14 C13 -79.9(5) . . . . ?
C15 Rh1 C14 C13 -116.1(6) . . . . ?
Ga2 Rh1 C14 C13 148.1(4) . . . . ?
Ga3 Rh1 C14 C13 -79.1(11) . . . . ?
Ga1 Rh1 C14 C13 63.6(5) . . . . ?
C12 Rh1 C14 C141 -158.1(12) . . . . ?
C13 Rh1 C14 C141 -121.0(13) . . . . ?
C11 Rh1 C14 C141 159.0(12) . . . . ?
C15 Rh1 C14 C141 122.9(13) . . . . ?
Ga2 Rh1 C14 C141 27.1(11) . . . . ?
Ga3 Rh1 C14 C141 159.9(7) . . . . ?
Ga1 Rh1 C14 C141 -57.4(11) . . . . ?
C12 C11 C15 C14 1.0(8) . . . . ?
C111 C11 C15 C14 -174.4(6) . . . . ?
Rh1 C11 C15 C14 60.9(5) . . . . ?
C12 C11 C15 C151 174.3(7) . . . . ?
C111 C11 C15 C151 -1.2(11) . . . . ?
Rh1 C11 C15 C151 -125.9(7) . . . . ?
C12 C11 C15 Rh1 -59.8(5) . . . . ?
C111 C11 C15 Rh1 124.7(7) . . . . ?
C13 C14 C15 C11 1.8(8) . . . . ?
C141 C14 C15 C11 172.9(7) . . . . ?
Rh1 C14 C15 C11 -62.1(5) . . . . ?
C13 C14 C15 C151 -171.0(7) . . . . ?
C141 C14 C15 C151 0.1(12) . . . . ?
Rh1 C14 C15 C151 125.0(7) . . . . ?
C13 C14 C15 Rh1 64.0(5) . . . . ?
C141 C14 C15 Rh1 -124.9(7) . . . . ?
C12 Rh1 C15 C11 37.1(4) . . . . ?
C14 Rh1 C15 C11 118.1(6) . . . . ?
C13 Rh1 C15 C11 80.0(5) . . . . ?
Ga2 Rh1 C15 C11 -151.1(4) . . . . ?
Ga3 Rh1 C15 C11 -47.8(5) . . . . ?
Ga1 Rh1 C15 C11 117.5(5) . . . . ?
C12 Rh1 C15 C14 -80.9(5) . . . . ?
C13 Rh1 C15 C14 -38.0(4) . . . . ?
C11 Rh1 C15 C14 -118.1(6) . . . . ?
Ga2 Rh1 C15 C14 90.8(5) . . . . ?
Ga3 Rh1 C15 C14 -165.9(4) . . . . ?
Ga1 Rh1 C15 C14 -0.6(7) . . . . ?
C12 Rh1 C15 C151 155.9(10) . . . . ?
C14 Rh1 C15 C151 -123.2(11) . . . . ?
C13 Rh1 C15 C151 -161.2(11) . . . . ?
C11 Rh1 C15 C151 118.7(11) . . . . ?
Ga2 Rh1 C15 C151 -32.3(9) . . . . ?
Ga3 Rh1 C15 C151 70.9(10) . . . . ?
Ga1 Rh1 C15 C151 -123.7(9) . . . . ?
C23 Ga2 C21 C22 37.3(4) . . . . ?
C24 Ga2 C21 C22 79.9(5) . . . . ?
C25 Ga2 C21 C22 118.2(7) . . . . ?
Rh1 Ga2 C21 C22 -122.3(4) . . . . ?
C23 Ga2 C21 C25 -80.9(5) . . . . ?
C24 Ga2 C21 C25 -38.3(4) . . . . ?
C22 Ga2 C21 C25 -118.2(7) . . . . ?
Rh1 Ga2 C21 C25 119.5(4) . . . . ?
C23 Ga2 C21 C211 158.1(11) . . . . ?
C24 Ga2 C21 C211 -159.3(11) . . . . ?
C25 Ga2 C21 C211 -121.0(12) . . . . ?
C22 Ga2 C21 C211 120.8(13) . . . . ?
Rh1 Ga2 C21 C211 -1.6(12) . . . . ?
C25 C21 C22 C23 -0.2(9) . . . . ?
C211 C21 C22 C23 174.2(7) . . . . ?
Ga2 C21 C22 C23 -60.9(5) . . . . ?
C25 C21 C22 C221 -176.8(7) . . . . ?
C211 C21 C22 C221 -2.5(13) . . . . ?
Ga2 C21 C22 C221 122.4(8) . . . . ?
C25 C21 C22 Ga2 60.7(5) . . . . ?
C211 C21 C22 Ga2 -124.9(8) . . . . ?
C23 Ga2 C22 C21 -117.9(7) . . . . ?
C24 Ga2 C22 C21 -79.5(5) . . . . ?
C25 Ga2 C22 C21 -36.5(5) . . . . ?
Rh1 Ga2 C22 C21 103.5(5) . . . . ?
C24 Ga2 C22 C23 38.5(4) . . . . ?
C25 Ga2 C22 C23 81.4(5) . . . . ?
C21 Ga2 C22 C23 117.9(7) . . . . ?
Rh1 Ga2 C22 C23 -138.6(4) . . . . ?
C23 Ga2 C22 C221 114.8(11) . . . . ?
C24 Ga2 C22 C221 153.3(10) . . . . ?
C25 Ga2 C22 C221 -163.8(10) . . . . ?
C21 Ga2 C22 C221 -127.3(11) . . . . ?
Rh1 Ga2 C22 C221 -23.8(12) . . . . ?
C21 C22 C23 C24 -0.4(8) . . . . ?
C221 C22 C23 C24 176.5(7) . . . . ?
Ga2 C22 C23 C24 -64.4(5) . . . . ?
C21 C22 C23 C231 -173.7(7) . . . . ?
C221 C22 C23 C231 3.3(11) . . . . ?
Ga2 C22 C23 C231 122.4(7) . . . . ?
C21 C22 C23 Ga2 63.9(5) . . . . ?
C221 C22 C23 Ga2 -119.1(7) . . . . ?
C25 Ga2 C23 C24 38.6(4) . . . . ?
C22 Ga2 C23 C24 115.2(7) . . . . ?
C21 Ga2 C23 C24 79.6(5) . . . . ?
Rh1 Ga2 C23 C24 -135.1(5) . . . . ?
C24 Ga2 C23 C22 -115.2(7) . . . . ?
C25 Ga2 C23 C22 -76.6(5) . . . . ?
C21 Ga2 C23 C22 -35.6(5) . . . . ?
Rh1 Ga2 C23 C22 109.7(6) . . . . ?
C24 Ga2 C23 C231 122.1(9) . . . . ?
C25 Ga2 C23 C231 160.7(8) . . . . ?
C22 Ga2 C23 C231 -122.7(10) . . . . ?
C21 Ga2 C23 C231 -158.3(9) . . . . ?
Rh1 Ga2 C23 C231 -13.0(11) . . . . ?
C22 C23 C24 C25 0.9(8) . . . . ?
C231 C23 C24 C25 174.1(7) . . . . ?
Ga2 C23 C24 C25 -65.3(5) . . . . ?
C22 C23 C24 C241 -174.4(7) . . . . ?
C231 C23 C24 C241 -1.2(12) . . . . ?
Ga2 C23 C24 C241 119.4(7) . . . . ?
C22 C23 C24 Ga2 66.2(5) . . . . ?
C231 C23 C24 Ga2 -120.6(7) . . . . ?
C25 Ga2 C24 C23 -115.1(6) . . . . ?
C22 Ga2 C24 C23 -38.1(5) . . . . ?
C21 Ga2 C24 C23 -78.3(5) . . . . ?
Rh1 Ga2 C24 C23 137.8(5) . . . . ?
C23 Ga2 C24 C25 115.1(6) . . . . ?
C22 Ga2 C24 C25 76.9(5) . . . . ?
C21 Ga2 C24 C25 36.8(4) . . . . ?
Rh1 Ga2 C24 C25 -107.1(5) . . . . ?
C23 Ga2 C24 C241 -123.0(9) . . . . ?
C25 Ga2 C24 C241 121.9(9) . . . . ?
C22 Ga2 C24 C241 -161.2(9) . . . . ?
C21 Ga2 C24 C241 158.7(9) . . . . ?
Rh1 Ga2 C24 C241 14.8(11) . . . . ?
C22 C21 C25 C24 0.7(8) . . . . ?
C211 C21 C25 C24 -173.6(7) . . . . ?
Ga2 C21 C25 C24 62.2(5) . . . . ?
C22 C21 C25 C251 178.2(7) . . . . ?
C211 C21 C25 C251 3.9(12) . . . . ?
Ga2 C21 C25 C251 -120.3(8) . . . . ?
C22 C21 C25 Ga2 -61.5(5) . . . . ?
C211 C21 C25 Ga2 124.2(8) . . . . ?
C23 C24 C25 C21 -1.0(8) . . . . ?
C241 C24 C25 C21 174.4(7) . . . . ?
Ga2 C24 C25 C21 -65.2(5) . . . . ?
C23 C24 C25 C251 -178.5(7) . . . . ?
C241 C24 C25 C251 -3.2(11) . . . . ?
Ga2 C24 C25 C251 117.2(7) . . . . ?
C23 C24 C25 Ga2 64.2(5) . . . . ?
C241 C24 C25 Ga2 -120.4(7) . . . . ?
C23 Ga2 C25 C21 78.0(5) . . . . ?
C24 Ga2 C25 C21 116.3(7) . . . . ?
C22 Ga2 C25 C21 35.8(4) . . . . ?
Rh1 Ga2 C25 C21 -106.2(5) . . . . ?
C23 Ga2 C25 C24 -38.3(4) . . . . ?
C22 Ga2 C25 C24 -80.6(5) . . . . ?
C21 Ga2 C25 C24 -116.3(7) . . . . ?
Rh1 Ga2 C25 C24 137.4(4) . . . . ?
C23 Ga2 C25 C251 -157.7(9) . . . . ?
C24 Ga2 C25 C251 -119.3(10) . . . . ?
C22 Ga2 C25 C251 160.1(10) . . . . ?
C21 Ga2 C25 C251 124.3(11) . . . . ?
Rh1 Ga2 C25 C251 18.1(10) . . . . ?
C35' Ga3 C31 C32 131.8(8) . . . . ?
C31' Ga3 C31 C32 -15.4(8) . . . . ?
C35 Ga3 C31 C32 115.72(12) . . . . ?
C34' Ga3 C31 C32 97.8(3) . . . . ?
C32' Ga3 C31 C32 18.5(3) . . . . ?
C34 Ga3 C31 C32 77.70(13) . . . . ?
Rh1 Ga3 C31 C32 -105.0(4) . . . . ?
C33' Ga3 C31 C32 58.1(2) . . . . ?
C33 Ga3 C31 C32 36.53(8) . . . . ?
C35' Ga3 C31 C35 16.1(8) . . . . ?
C31' Ga3 C31 C35 -131.2(8) . . . . ?
C34' Ga3 C31 C35 -18.0(3) . . . . ?
C32' Ga3 C31 C35 -97.2(3) . . . . ?
C34 Ga3 C31 C35 -38.02(8) . . . . ?
Rh1 Ga3 C31 C35 139.3(4) . . . . ?
C32 Ga3 C31 C35 -115.72(12) . . . . ?
C33' Ga3 C31 C35 -57.6(2) . . . . ?
C33 Ga3 C31 C35 -79.19(13) . . . . ?
C35' Ga3 C31 C311 -105.2(8) . . . . ?
C31' Ga3 C31 C311 107.6(8) . . . . ?
C35 Ga3 C31 C311 -121.24(11) . . . . ?
C34' Ga3 C31 C311 -139.2(3) . . . . ?
C32' Ga3 C31 C311 141.5(3) . . . . ?
C34 Ga3 C31 C311 -159.3 . . . . ?
Rh1 Ga3 C31 C311 18.0(5) . . . . ?
C32 Ga3 C31 C311 123.04(12) . . . . ?
C33' Ga3 C31 C311 -178.9(2) . . . . ?
C33 Ga3 C31 C311 159.6 . . . . ?
C35 C31 C32 C33 0.0 . . . . ?
C311 C31 C32 C33 180.0 . . . . ?
Ga3 C31 C32 C33 -63.6(2) . . . . ?
C35 C31 C32 C321 180.0 . . . . ?
C311 C31 C32 C321 0.0 . . . . ?
Ga3 C31 C32 C321 116.4(2) . . . . ?
C35 C31 C32 Ga3 63.6(2) . . . . ?
C311 C31 C32 Ga3 -116.4(2) . . . . ?
C35' Ga3 C32 C31 -18.5(3) . . . . ?
C31' Ga3 C32 C31 17.4(9) . . . . ?
C35 Ga3 C32 C31 -38.42(9) . . . . ?
C34' Ga3 C32 C31 -59.9(2) . . . . ?
C32' Ga3 C32 C31 -133.7(7) . . . . ?
C34 Ga3 C32 C31 -80.74(14) . . . . ?
Rh1 Ga3 C32 C31 140.4(3) . . . . ?
C33' Ga3 C32 C31 -99.7(3) . . . . ?
C33 Ga3 C32 C31 -117.27(13) . . . . ?
C35' Ga3 C32 C33 98.7(3) . . . . ?
C31' Ga3 C32 C33 134.7(8) . . . . ?
C35 Ga3 C32 C33 78.85(14) . . . . ?
C31 Ga3 C32 C33 117.27(13) . . . . ?
C34' Ga3 C32 C33 57.4(2) . . . . ?
C32' Ga3 C32 C33 -16.4(7) . . . . ?
C34 Ga3 C32 C33 36.52(9) . . . . ?
Rh1 Ga3 C32 C33 -102.4(3) . . . . ?
C33' Ga3 C32 C33 17.6(3) . . . . ?
C35' Ga3 C32 C321 -138.7(3) . . . . ?
C31' Ga3 C32 C321 -102.8(9) . . . . ?
C35 Ga3 C32 C321 -158.63(5) . . . . ?
C31 Ga3 C32 C321 -120.21(13) . . . . ?
C34' Ga3 C32 C321 179.9(2) . . . . ?
C32' Ga3 C32 C321 106.1(7) . . . . ?
C34 Ga3 C32 C321 159.05(5) . . . . ?
Rh1 Ga3 C32 C321 20.2(3) . . . . ?
C33' Ga3 C32 C321 140.1(3) . . . . ?
C33 Ga3 C32 C321 122.52(13) . . . . ?
C31 C32 C33 C34 0.0 . . . . ?
C321 C32 C33 C34 180.0 . . . . ?
Ga3 C32 C33 C34 -60.9(2) . . . . ?
C31 C32 C33 C331 180.0 . . . . ?
C321 C32 C33 C331 0.0 . . . . ?
Ga3 C32 C33 C331 119.1(2) . . . . ?
C31 C32 C33 Ga3 60.9(2) . . . . ?
C321 C32 C33 Ga3 -119.1(2) . . . . ?
C35' Ga3 C33 C34 59.1(2) . . . . ?
C31' Ga3 C33 C34 101.4(3) . . . . ?
C35 Ga3 C33 C34 37.78(9) . . . . ?
C31 Ga3 C33 C34 80.67(14) . . . . ?
C34' Ga3 C33 C34 17.4(3) . . . . ?
C32' Ga3 C33 C34 137.6(8) . . . . ?
Rh1 Ga3 C33 C34 -120.3(2) . . . . ?
C32 Ga3 C33 C34 117.98(13) . . . . ?
C33' Ga3 C33 C34 -17.6(7) . . . . ?
C35' Ga3 C33 C32 -58.9(2) . . . . ?
C31' Ga3 C33 C32 -16.6(3) . . . . ?
C35 Ga3 C33 C32 -80.20(15) . . . . ?
C31 Ga3 C33 C32 -37.31(9) . . . . ?
C34' Ga3 C33 C32 -100.5(3) . . . . ?
C32' Ga3 C33 C32 19.7(9) . . . . ?
C34 Ga3 C33 C32 -117.98(13) . . . . ?
Rh1 Ga3 C33 C32 121.7(2) . . . . ?
C33' Ga3 C33 C32 -135.6(7) . . . . ?
C35' Ga3 C33 C331 179.8(2) . . . . ?
C31' Ga3 C33 C331 -137.9(3) . . . . ?
C35 Ga3 C33 C331 158.51(5) . . . . ?
C31 Ga3 C33 C331 -158.61(5) . . . . ?
C34' Ga3 C33 C331 138.2(3) . . . . ?
C32' Ga3 C33 C331 -101.6(8) . . . . ?
C34 Ga3 C33 C331 120.73(13) . . . . ?
Rh1 Ga3 C33 C331 0.4(3) . . . . ?
C32 Ga3 C33 C331 -121.29(13) . . . . ?
C33' Ga3 C33 C331 103.1(7) . . . . ?
C32 C33 C34 C35 0.0 . . . . ?
C331 C33 C34 C35 180.0 . . . . ?
Ga3 C33 C34 C35 -61.5(2) . . . . ?
C32 C33 C34 C341 180.0 . . . . ?
C331 C33 C34 C341 0.0 . . . . ?
Ga3 C33 C34 C341 118.5(2) . . . . ?
C32 C33 C34 Ga3 61.5(2) . . . . ?
C331 C33 C34 Ga3 -118.5(2) . . . . ?
C35' Ga3 C34 C35 18.3(3) . . . . ?
C31' Ga3 C34 C35 60.8(2) . . . . ?
C31 Ga3 C34 C35 38.47(9) . . . . ?
C34' Ga3 C34 C35 -17.8(8) . . . . ?
C32' Ga3 C34 C35 101.7(3) . . . . ?
Rh1 Ga3 C34 C35 -139.8(3) . . . . ?
C32 Ga3 C34 C35 80.37(14) . . . . ?
C33' Ga3 C34 C35 136.1(8) . . . . ?
C33 Ga3 C34 C35 116.72(13) . . . . ?
C35' Ga3 C34 C33 -98.4(3) . . . . ?
C31' Ga3 C34 C33 -55.9(2) . . . . ?
C35 Ga3 C34 C33 -116.72(13) . . . . ?
C31 Ga3 C34 C33 -78.25(14) . . . . ?
C34' Ga3 C34 C33 -134.5(7) . . . . ?
C32' Ga3 C34 C33 -15.0(3) . . . . ?
Rh1 Ga3 C34 C33 103.5(3) . . . . ?
C32 Ga3 C34 C33 -36.35(9) . . . . ?
C33' Ga3 C34 C33 19.3(8) . . . . ?
C35' Ga3 C34 C341 138.6(3) . . . . ?
C31' Ga3 C34 C341 -178.9(2) . . . . ?
C35 Ga3 C34 C341 120.36(12) . . . . ?
C31 Ga3 C34 C341 158.82(5) . . . . ?
C34' Ga3 C34 C341 102.6(8) . . . . ?
C32' Ga3 C34 C341 -137.9(3) . . . . ?
Rh1 Ga3 C34 C341 -19.4(3) . . . . ?
C32 Ga3 C34 C341 -159.3 . . . . ?
C33' Ga3 C34 C341 -103.6(8) . . . . ?
C33 Ga3 C34 C341 -122.92(12) . . . . ?
C33 C34 C35 C31 0.0 . . . . ?
C341 C34 C35 C31 180.0 . . . . ?
Ga3 C34 C35 C31 -64.7(2) . . . . ?
C33 C34 C35 C351 180.0 . . . . ?
C341 C34 C35 C351 0.0 . . . . ?
Ga3 C34 C35 C351 115.4(2) . . . . ?
C33 C34 C35 Ga3 64.6(2) . . . . ?
C341 C34 C35 Ga3 -115.3(2) . . . . ?
C32 C31 C35 C34 0.0 . . . . ?
C311 C31 C35 C34 180.0 . . . . ?
Ga3 C31 C35 C34 66.0(2) . . . . ?
C32 C31 C35 C351 180.0 . . . . ?
C311 C31 C35 C351 0.0 . . . . ?
Ga3 C31 C35 C351 -114.0(2) . . . . ?
C32 C31 C35 Ga3 -66.0(2) . . . . ?
C311 C31 C35 Ga3 114.0(2) . . . . ?
C35' Ga3 C35 C34 -131.7(8) . . . . ?
C31' Ga3 C35 C34 -96.4(3) . . . . ?
C31 Ga3 C35 C34 -115.42(12) . . . . ?
C34' Ga3 C35 C34 17.4(8) . . . . ?
C32' Ga3 C35 C34 -55.4(2) . . . . ?
Rh1 Ga3 C35 C34 104.0(4) . . . . ?
C32 Ga3 C35 C34 -77.80(13) . . . . ?
C33' Ga3 C35 C34 -15.9(3) . . . . ?
C33 Ga3 C35 C34 -36.83(8) . . . . ?
C35' Ga3 C35 C31 -16.3(8) . . . . ?
C31' Ga3 C35 C31 19.0(3) . . . . ?
C34' Ga3 C35 C31 132.8(7) . . . . ?
C32' Ga3 C35 C31 60.1(2) . . . . ?
C34 Ga3 C35 C31 115.42(12) . . . . ?
Rh1 Ga3 C35 C31 -140.6(4) . . . . ?
C32 Ga3 C35 C31 37.63(8) . . . . ?
C33' Ga3 C35 C31 99.5(3) . . . . ?
C33 Ga3 C35 C31 78.60(13) . . . . ?
C35' Ga3 C35 C351 105.5(8) . . . . ?
C31' Ga3 C35 C351 140.8(3) . . . . ?
C31 Ga3 C35 C351 121.80(11) . . . . ?
C34' Ga3 C35 C351 -105.4(8) . . . . ?
C32' Ga3 C35 C351 -178.1(2) . . . . ?
C34 Ga3 C35 C351 -122.77(11) . . . . ?
Rh1 Ga3 C35 C351 -18.8(5) . . . . ?
C32 Ga3 C35 C351 159.4 . . . . ?
C33' Ga3 C35 C351 -138.7(3) . . . . ?
C33 Ga3 C35 C351 -159.6 . . . . ?
C35' Ga3 C31' C32' 115.52(11) . . . . ?
C35 Ga3 C31' C32' 97.5(3) . . . . ?
C31 Ga3 C31' C32' 132.6(7) . . . . ?
C34' Ga3 C31' C32' 77.41(13) . . . . ?
C34 Ga3 C31' C32' 56.2(2) . . . . ?
Rh1 Ga3 C31' C32' -98.7(3) . . . . ?
C32 Ga3 C31' C32' -16.2(9) . . . . ?
C33' Ga3 C31' C32' 36.39(8) . . . . ?
C33 Ga3 C31' C32' 16.7(3) . . . . ?
C35 Ga3 C31' C35' -18.0(3) . . . . ?
C31 Ga3 C31' C35' 17.1(8) . . . . ?
C34' Ga3 C31' C35' -38.11(9) . . . . ?
C32' Ga3 C31' C35' -115.52(11) . . . . ?
C34 Ga3 C31' C35' -59.3(2) . . . . ?
Rh1 Ga3 C31' C35' 145.8(3) . . . . ?
C32 Ga3 C31' C35' -131.8(8) . . . . ?
C33' Ga3 C31' C35' -79.13(13) . . . . ?
C33 Ga3 C31' C35' -98.8(3) . . . . ?
C35' Ga3 C31' C312 -121.20(12) . . . . ?
C35 Ga3 C31' C312 -139.2(3) . . . . ?
C31 Ga3 C31' C312 -104.1(8) . . . . ?
C34' Ga3 C31' C312 -159.3 . . . . ?
C32' Ga3 C31' C312 123.28(12) . . . . ?
C34 Ga3 C31' C312 179.5(2) . . . . ?
Rh1 Ga3 C31' C312 24.6(4) . . . . ?
C32 Ga3 C31' C312 107.0(8) . . . . ?
C33' Ga3 C31' C312 159.7 . . . . ?
C33 Ga3 C31' C312 140.0(3) . . . . ?
C35' C31' C32' C33' 0.0 . . . . ?
C312 C31' C32' C33' 180.0 . . . . ?
Ga3 C31' C32' C33' -63.7(2) . . . . ?
C35' C31' C32' C322 180.0 . . . . ?
C312 C31' C32' C322 0.0 . . . . ?
Ga3 C31' C32' C322 116.3(2) . . . . ?
C35' C31' C32' Ga3 63.7(2) . . . . ?
C312 C31' C32' Ga3 -116.3(2) . . . . ?
C35' Ga3 C32' C31' -38.83(10) . . . . ?
C35 Ga3 C32' C31' -60.0(2) . . . . ?
C31 Ga3 C32' C31' -18.6(3) . . . . ?
C34' Ga3 C32' C31' -81.29(15) . . . . ?
C34 Ga3 C32' C31' -100.2(3) . . . . ?
Rh1 Ga3 C32' C31' 132.2(3) . . . . ?
C32 Ga3 C32' C31' 14.2(7) . . . . ?
C33' Ga3 C32' C31' -117.47(13) . . . . ?
C33 Ga3 C32' C31' -131.4(8) . . . . ?
C35' Ga3 C32' C33' 78.65(14) . . . . ?
C31' Ga3 C32' C33' 117.47(13) . . . . ?
C35 Ga3 C32' C33' 57.5(2) . . . . ?
C31 Ga3 C32' C33' 98.9(3) . . . . ?
C34' Ga3 C32' C33' 36.19(9) . . . . ?
C34 Ga3 C32' C33' 17.2(3) . . . . ?
Rh1 Ga3 C32' C33' -110.3(2) . . . . ?
C32 Ga3 C32' C33' 131.7(7) . . . . ?
C33 Ga3 C32' C33' -14.0(8) . . . . ?
C35' Ga3 C32' C322 -158.48(5) . . . . ?
C31' Ga3 C32' C322 -119.65(13) . . . . ?
C35 Ga3 C32' C322 -179.6(2) . . . . ?
C31 Ga3 C32' C322 -138.2(3) . . . . ?
C34' Ga3 C32' C322 159.06(5) . . . . ?
C34 Ga3 C32' C322 140.1(3) . . . . ?
Rh1 Ga3 C32' C322 12.6(3) . . . . ?
C32 Ga3 C32' C322 -105.4(7) . . . . ?
C33' Ga3 C32' C322 122.87(12) . . . . ?
C33 Ga3 C32' C322 108.9(8) . . . . ?
C31' C32' C33' C34' 0.0 . . . . ?
C322 C32' C33' C34' 180.0 . . . . ?
Ga3 C32' C33' C34' -60.0(2) . . . . ?
C31' C32' C33' C332 180.0 . . . . ?
C322 C32' C33' C332 0.0 . . . . ?
Ga3 C32' C33' C332 120.0(2) . . . . ?
C31' C32' C33' Ga3 60.0(2) . . . . ?
C322 C32' C33' Ga3 -120.0(2) . . . . ?
C35' Ga3 C33' C34' 37.78(10) . . . . ?
C31' Ga3 C33' C34' 81.17(16) . . . . ?
C35 Ga3 C33' C34' 18.1(3) . . . . ?
C31 Ga3 C33' C34' 59.1(2) . . . . ?
C32' Ga3 C33' C34' 118.64(14) . . . . ?
C34 Ga3 C33' C34' -14.2(8) . . . . ?
Rh1 Ga3 C33' C34' -130.6(3) . . . . ?
C32 Ga3 C33' C34' 99.3(3) . . . . ?
C33 Ga3 C33' C34' 130.7(7) . . . . ?
C35' Ga3 C33' C32' -80.86(15) . . . . ?
C31' Ga3 C33' C32' -37.47(10) . . . . ?
C35 Ga3 C33' C32' -100.5(3) . . . . ?
C31 Ga3 C33' C32' -59.5(2) . . . . ?
C34' Ga3 C33' C32' -118.64(14) . . . . ?
C34 Ga3 C33' C32' -132.8(8) . . . . ?
Rh1 Ga3 C33' C32' 110.7(2) . . . . ?
C32 Ga3 C33' C32' -19.4(3) . . . . ?
C33 Ga3 C33' C32' 12.1(7) . . . . ?
C35' Ga3 C33' C332 158.27(6) . . . . ?
C31' Ga3 C33' C332 -158.34(6) . . . . ?
C35 Ga3 C33' C332 138.6(3) . . . . ?
C31 Ga3 C33' C332 179.6(2) . . . . ?
C34' Ga3 C33' C332 120.49(14) . . . . ?
C32' Ga3 C33' C332 -120.87(13) . . . . ?
C34 Ga3 C33' C332 106.3(8) . . . . ?
Rh1 Ga3 C33' C332 -10.1(3) . . . . ?
C32 Ga3 C33' C332 -140.3(3) . . . . ?
C33 Ga3 C33' C332 -108.8(7) . . . . ?
C32' C33' C34' C35' 0.0 . . . . ?
C332 C33' C34' C35' 180.0 . . . . ?
Ga3 C33' C34' C35' -60.4(2) . . . . ?
C32' C33' C34' C342 180.0 . . . . ?
C332 C33' C34' C342 0.0 . . . . ?
Ga3 C33' C34' C342 119.6(2) . . . . ?
C32' C33' C34' Ga3 60.4(2) . . . . ?
C332 C33' C34' Ga3 -119.6(2) . . . . ?
C31' Ga3 C34' C35' 38.85(10) . . . . ?
C35 Ga3 C34' C35' -16.2(8) . . . . ?
C31 Ga3 C34' C35' 18.0(3) . . . . ?
C32' Ga3 C34' C35' 81.03(14) . . . . ?
C34 Ga3 C34' C35' 130.5(7) . . . . ?
Rh1 Ga3 C34' C35' -144.9(3) . . . . ?
C32 Ga3 C34' C35' 58.5(2) . . . . ?
C33' Ga3 C34' C35' 117.11(13) . . . . ?
C33 Ga3 C34' C35' 97.9(3) . . . . ?
C35' Ga3 C34' C33' -117.11(13) . . . . ?
C31' Ga3 C34' C33' -78.26(15) . . . . ?
C35 Ga3 C34' C33' -133.3(7) . . . . ?
C31 Ga3 C34' C33' -99.1(3) . . . . ?
C32' Ga3 C34' C33' -36.08(9) . . . . ?
C34 Ga3 C34' C33' 13.4(8) . . . . ?
Rh1 Ga3 C34' C33' 98.0(3) . . . . ?
C32 Ga3 C34' C33' -58.6(2) . . . . ?
C33 Ga3 C34' C33' -19.2(3) . . . . ?
C35' Ga3 C34' C342 119.76(13) . . . . ?
C31' Ga3 C34' C342 158.61(5) . . . . ?
C35 Ga3 C34' C342 103.6(8) . . . . ?
C31 Ga3 C34' C342 137.7(3) . . . . ?
C32' Ga3 C34' C342 -159.21(5) . . . . ?
C34 Ga3 C34' C342 -109.8(8) . . . . ?
Rh1 Ga3 C34' C342 -25.2(4) . . . . ?
C32 Ga3 C34' C342 178.3(2) . . . . ?
C33' Ga3 C34' C342 -123.13(13) . . . . ?
C33 Ga3 C34' C342 -142.4(3) . . . . ?
C33' C34' C35' C31' 0.0 . . . . ?
C342 C34' C35' C31' 180.0 . . . . ?
Ga3 C34' C35' C31' -64.4(2) . . . . ?
C33' C34' C35' C352 180.0 . . . . ?
C342 C34' C35' C352 0.0 . . . . ?
Ga3 C34' C35' C352 115.6(2) . . . . ?
C33' C34' C35' Ga3 64.4(2) . . . . ?
C342 C34' C35' Ga3 -115.6(2) . . . . ?
C32' C31' C35' C34' 0.0 . . . . ?
C312 C31' C35' C34' 180.0 . . . . ?
Ga3 C31' C35' C34' 66.5(2) . . . . ?
C32' C31' C35' C352 180.0 . . . . ?
C312 C31' C35' C352 0.0 . . . . ?
Ga3 C31' C35' C352 -113.5(2) . . . . ?
C32' C31' C35' Ga3 -66.5(2) . . . . ?
C312 C31' C35' Ga3 113.5(2) . . . . ?
C31' Ga3 C35' C34' -115.33(12) . . . . ?
C35 Ga3 C35' C34' 16.4(8) . . . . ?
C31 Ga3 C35' C34' -132.9(8) . . . . ?
C32' Ga3 C35' C34' -77.48(13) . . . . ?
C34 Ga3 C35' C34' -18.5(3) . . . . ?
Rh1 Ga3 C35' C34' 120.2(5) . . . . ?
C32 Ga3 C35' C34' -98.3(3) . . . . ?
C33' Ga3 C35' C34' -36.58(8) . . . . ?
C33 Ga3 C35' C34' -58.5(2) . . . . ?
C35 Ga3 C35' C31' 131.7(8) . . . . ?
C31 Ga3 C35' C31' -17.6(8) . . . . ?
C34' Ga3 C35' C31' 115.33(12) . . . . ?
C32' Ga3 C35' C31' 37.85(8) . . . . ?
C34 Ga3 C35' C31' 96.8(3) . . . . ?
Rh1 Ga3 C35' C31' -124.5(5) . . . . ?
C32 Ga3 C35' C31' 17.0(3) . . . . ?
C33' Ga3 C35' C31' 78.75(13) . . . . ?
C33 Ga3 C35' C31' 56.8(2) . . . . ?
C31' Ga3 C35' C352 121.56(11) . . . . ?
C35 Ga3 C35' C352 -106.7(8) . . . . ?
C31 Ga3 C35' C352 104.0(8) . . . . ?
C34' Ga3 C35' C352 -123.10(11) . . . . ?
C32' Ga3 C35' C352 159.4 . . . . ?
C34 Ga3 C35' C352 -141.6(3) . . . . ?
Rh1 Ga3 C35' C352 -2.9(6) . . . . ?
C32 Ga3 C35' C352 138.5(3) . . . . ?
C33' Ga3 C35' C352 -159.7 . . . . ?
C33 Ga3 C35' C352 178.4(2) . . . . ?
